data_1507685
loop_
_publ_author_name
'Merling, Everett'
'Lamm, Vladimir'
'Geib, Steven J.'
'Lac\^ote, Emmanuel'
'Curran, Dennis P.'

_publ_section_title
;
 [3 + 2]-dipolar cycloaddition reactions of an N-heterocyclic carbene
 boryl azide.
;
_journal_issue 11
_journal_name_full 'Organic letters'
_journal_page_first 2690
_journal_page_last 2693
_journal_paper_doi 10.1021/ol300851m
_journal_volume 14
_journal_year 2012
_chemical_formula_sum 'C32 H44 B N5 O2'
_chemical_formula_weight 541.53
_chemical_name_systematic
; 
 ? 
;
_space_group_IT_number 88
_symmetry_cell_setting tetragonal
_symmetry_space_group_name_Hall '-I 4ad'
_symmetry_space_group_name_H-M 'I 41/a :2'
_atom_sites_solution_hydrogens geom
_atom_sites_solution_primary direct
_atom_sites_solution_secondary difmap
_audit_creation_method SHELXL-97
_cell_angle_alpha 90.00
_cell_angle_beta 90.00
_cell_angle_gamma 90.00
_cell_formula_units_Z 16
_cell_length_a 31.319(3)
_cell_length_b 31.319(3)
_cell_length_c 13.7184(19)
_cell_measurement_reflns_used 9999
_cell_measurement_temperature 223(2)
_cell_measurement_theta_max 25.25
_cell_measurement_theta_min 2.56
_cell_volume 13456(3)
_computing_cell_refinement 'Bruker SMART'
_computing_data_collection 'Bruker SMART'
_computing_data_reduction 'Bruker SAINT'
_computing_molecular_graphics 'Bruker SHELXTL'
_computing_publication_material 'Bruker SHELXTL'
_computing_structure_refinement 'SHELXL-97 (Sheldrick, 1997)'
_computing_structure_solution 'SHELXS-97 (Sheldrick, 1990)'
_diffrn_ambient_temperature 223(2)
_diffrn_measured_fraction_theta_full 0.999
_diffrn_measured_fraction_theta_max 0.999
_diffrn_measurement_device_type 'Bruker Smart Apex CCD'
_diffrn_measurement_method 'omega scans'
_diffrn_radiation_monochromator graphite
_diffrn_radiation_source 'fine-focus sealed tube'
_diffrn_radiation_type MoK\a
_diffrn_radiation_wavelength 0.71073
_diffrn_reflns_av_R_equivalents 0.0700
_diffrn_reflns_av_sigmaI/netI 0.0561
_diffrn_reflns_limit_h_max 33
_diffrn_reflns_limit_h_min -37
_diffrn_reflns_limit_k_max 37
_diffrn_reflns_limit_k_min -37
_diffrn_reflns_limit_l_max 16
_diffrn_reflns_limit_l_min -15
_diffrn_reflns_number 30445
_diffrn_reflns_theta_full 25.00
_diffrn_reflns_theta_max 25.00
_diffrn_reflns_theta_min 1.84
_exptl_absorpt_coefficient_mu 0.067
_exptl_absorpt_correction_T_max 0.92
_exptl_absorpt_correction_T_min 0.84
_exptl_absorpt_correction_type multi-scan
_exptl_absorpt_process_details 'Bruker Sadabs'
_exptl_crystal_colour colorless
_exptl_crystal_density_diffrn 1.069
_exptl_crystal_density_method 'not measured'
_exptl_crystal_description chunk
_exptl_crystal_F_000 4672
_exptl_crystal_size_max 0.35
_exptl_crystal_size_mid 0.21
_exptl_crystal_size_min 0.18
_platon_squeeze_details
;
;
_refine_diff_density_max 0.216
_refine_diff_density_min -0.140
_refine_diff_density_rms 0.031
_refine_ls_extinction_method none
_refine_ls_goodness_of_fit_ref 0.987
_refine_ls_hydrogen_treatment mixed
_refine_ls_matrix_type full
_refine_ls_number_parameters 390
_refine_ls_number_reflns 5931
_refine_ls_number_restraints 0
_refine_ls_restrained_S_all 0.987
_refine_ls_R_factor_all 0.0858
_refine_ls_R_factor_gt 0.0530
_refine_ls_shift/su_max 0.001
_refine_ls_shift/su_mean 0.000
_refine_ls_structure_factor_coef Fsqd
_refine_ls_weighting_details 'calc w=1/[\s^2^(Fo^2^)+(0.0780P)^2^+0.0000P] where P=(Fo^2^+2Fc^2^)/3'
_refine_ls_weighting_scheme calc
_refine_ls_wR_factor_gt 0.1345
_refine_ls_wR_factor_ref 0.1502
_reflns_number_gt 3774
_reflns_number_total 5931
_reflns_threshold_expression >2sigma(I)
_cod_data_source_file ol300851m_si_002.cif
_cod_data_source_block everetts
_cod_original_sg_symbol_H-M 'I 41/a'
_cod_database_code 1507685

loop_
_symmetry_equiv_pos_as_xyz
'x, y, z'
'-x+1/2, -y, z+1/2'
'-y+3/4, x+1/4, z+1/4'
'y+3/4, -x+3/4, z+3/4'
'x+1/2, y+1/2, z+1/2'
'-x+1, -y+1/2, z+1'
'-y+5/4, x+3/4, z+3/4'
'y+5/4, -x+5/4, z+5/4'
'-x, -y, -z'
'x-1/2, y, -z-1/2'
'y-3/4, -x-1/4, -z-1/4'
'-y-3/4, x-3/4, -z-3/4'
'-x+1/2, -y+1/2, -z+1/2'
'x, y+1/2, -z'
'y-1/4, -x+1/4, -z+1/4'
'-y-1/4, x-1/4, -z-1/4'

loop_
_atom_site_label
_atom_site_type_symbol
_atom_site_fract_x
_atom_site_fract_y
_atom_site_fract_z
_atom_site_U_iso_or_equiv
_atom_site_adp_type
_atom_site_occupancy
_atom_site_symmetry_multiplicity
_atom_site_calc_flag
_atom_site_refinement_flags
B B 0.40887(8) 0.87199(7) 0.21575(17) 0.0492(6) Uani 1 1 d .
H1B H 0.4443(6) 0.8626(6) 0.2151(13) 0.058(5) Uiso 1 1 d .
H2B H 0.3906(6) 0.8588(6) 0.1536(14) 0.059(5) Uiso 1 1 d .
N1 N 0.41769(5) 0.95299(5) 0.27551(10) 0.0443(4) Uani 1 1 d .
C1 C 0.40667(6) 0.92347(6) 0.20871(12) 0.0413(4) Uani 1 1 d .
O1 O 0.41678(5) 0.81734(5) 0.59424(10) 0.0746(5) Uani 1 1 d .
N2 N 0.39715(5) 0.94604(5) 0.12814(10) 0.0414(4) Uani 1 1 d .
C2 C 0.41550(6) 0.99362(7) 0.23631(15) 0.0492(5) Uani 1 1 d .
H2 H 0.4220(6) 1.0178(7) 0.2726(14) 0.055(6) Uiso 1 1 d .
O2 O 0.34581(6) 0.81424(6) 0.61014(13) 0.0963(6) Uani 1 1 d .
N3 N 0.38896(5) 0.85548(5) 0.31264(11) 0.0460(4) Uani 1 1 d .
C3 C 0.40249(6) 0.98929(6) 0.14483(14) 0.0459(5) Uani 1 1 d .
H3 H 0.3977(6) 1.0088(6) 0.0941(14) 0.054(6) Uiso 1 1 d .
N4 N 0.34595(5) 0.85345(6) 0.32475(14) 0.0612(5) Uani 1 1 d .
C4 C 0.47532(7) 0.93294(7) 0.38614(15) 0.0602(6) Uani 1 1 d .
N5 N 0.33825(5) 0.83949(6) 0.41276(14) 0.0644(5) Uani 1 1 d .
C5 C 0.48856(9) 0.92488(8) 0.48029(19) 0.0771(7) Uani 1 1 d .
H5A H 0.5173 0.9177 0.4918 0.093 Uiso 1 1 calc R
C6 C 0.46112(11) 0.92716(8) 0.55667(19) 0.0884(9) Uani 1 1 d .
H6A H 0.4710 0.9210 0.6199 0.106 Uiso 1 1 calc R
C7 C 0.41881(10) 0.93838(8) 0.54264(16) 0.0786(7) Uani 1 1 d .
H7A H 0.4003 0.9399 0.5965 0.094 Uiso 1 1 calc R
C8 C 0.40329(8) 0.94749(6) 0.44986(15) 0.0594(6) Uani 1 1 d .
C9 C 0.43226(7) 0.94387(6) 0.37357(14) 0.0508(5) Uani 1 1 d .
C10 C 0.50711(7) 0.93214(8) 0.30312(18) 0.0731(7) Uani 1 1 d .
H10A H 0.4909 0.9336 0.2412 0.088 Uiso 1 1 calc R
C11 C 0.53588(11) 0.97159(11) 0.3090(3) 0.1167(11) Uani 1 1 d .
H11A H 0.5184 0.9972 0.3076 0.175 Uiso 1 1 calc R
H11B H 0.5553 0.9718 0.2538 0.175 Uiso 1 1 calc R
H11C H 0.5522 0.9708 0.3691 0.175 Uiso 1 1 calc R
C12 C 0.53399(9) 0.89164(10) 0.3013(2) 0.1006(9) Uani 1 1 d .
H12A H 0.5154 0.8669 0.2996 0.151 Uiso 1 1 calc R
H12B H 0.5517 0.8905 0.3593 0.151 Uiso 1 1 calc R
H12C H 0.5521 0.8917 0.2439 0.151 Uiso 1 1 calc R
C13 C 0.35773(8) 0.96276(7) 0.43532(16) 0.0706(7) Uani 1 1 d .
H13A H 0.3493 0.9560 0.3675 0.085 Uiso 1 1 calc R
C14 C 0.35590(11) 1.01114(8) 0.44783(19) 0.0980(10) Uani 1 1 d .
H14A H 0.3743 1.0246 0.4001 0.147 Uiso 1 1 calc R
H14B H 0.3654 1.0187 0.5129 0.147 Uiso 1 1 calc R
H14C H 0.3268 1.0209 0.4385 0.147 Uiso 1 1 calc R
C15 C 0.32526(10) 0.94210(9) 0.5036(2) 0.1003(9) Uani 1 1 d .
H15A H 0.3280 0.9113 0.5001 0.150 Uiso 1 1 calc R
H15B H 0.2967 0.9504 0.4841 0.150 Uiso 1 1 calc R
H15C H 0.3305 0.9515 0.5698 0.150 Uiso 1 1 calc R
C16 C 0.34069(6) 0.92215(6) 0.01831(13) 0.0475(5) Uani 1 1 d .
C17 C 0.32907(7) 0.90838(7) -0.07409(14) 0.0580(6) Uani 1 1 d .
H17A H 0.3001 0.9036 -0.0881 0.070 Uiso 1 1 calc R
C18 C 0.35906(7) 0.90151(7) -0.14554(15) 0.0619(6) Uani 1 1 d .
H18A H 0.3505 0.8921 -0.2075 0.074 Uiso 1 1 calc R
C19 C 0.40172(7) 0.90845(7) -0.12649(14) 0.0592(6) Uani 1 1 d .
H19A H 0.4219 0.9038 -0.1762 0.071 Uiso 1 1 calc R
C20 C 0.41562(6) 0.92218(6) -0.03555(14) 0.0497(5) Uani 1 1 d .
C21 C 0.38407(6) 0.92904(6) 0.03479(12) 0.0421(4) Uani 1 1 d .
C22 C 0.46284(7) 0.92859(8) -0.01538(16) 0.0652(6) Uani 1 1 d .
H22A H 0.4655 0.9423 0.0494 0.078 Uiso 1 1 calc R
C23 C 0.48374(9) 0.95803(10) -0.0896(2) 0.0988(9) Uani 1 1 d .
H23A H 0.4693 0.9855 -0.0893 0.148 Uiso 1 1 calc R
H23B H 0.4816 0.9454 -0.1540 0.148 Uiso 1 1 calc R
H23C H 0.5136 0.9620 -0.0729 0.148 Uiso 1 1 calc R
C24 C 0.48578(8) 0.88578(10) -0.0104(2) 0.0943(9) Uani 1 1 d .
H24A H 0.4723 0.8679 0.0385 0.141 Uiso 1 1 calc R
H24B H 0.5154 0.8904 0.0070 0.141 Uiso 1 1 calc R
H24C H 0.4842 0.8718 -0.0734 0.141 Uiso 1 1 calc R
C25 C 0.30676(6) 0.93009(7) 0.09532(14) 0.0568(6) Uani 1 1 d .
H25A H 0.3214 0.9378 0.1568 0.068 Uiso 1 1 calc R
C26 C 0.27806(9) 0.96730(9) 0.0666(2) 0.0970(9) Uani 1 1 d .
H26A H 0.2951 0.9931 0.0610 0.145 Uiso 1 1 calc R
H26B H 0.2563 0.9713 0.1160 0.145 Uiso 1 1 calc R
H26C H 0.2646 0.9612 0.0044 0.145 Uiso 1 1 calc R
C27 C 0.27998(8) 0.89051(9) 0.11430(18) 0.0859(8) Uani 1 1 d .
H27A H 0.2984 0.8672 0.1340 0.129 Uiso 1 1 calc R
H27B H 0.2648 0.8827 0.0553 0.129 Uiso 1 1 calc R
H27C H 0.2596 0.8964 0.1658 0.129 Uiso 1 1 calc R
C28 C 0.40786(7) 0.84250(6) 0.39427(14) 0.0473(5) Uani 1 1 d .
H28 H 0.4388(6) 0.8425(6) 0.4018(13) 0.050(5) Uiso 1 1 d .
C29 C 0.37590(6) 0.83256(6) 0.45823(14) 0.0508(5) Uani 1 1 d .
C30 C 0.37675(8) 0.82006(7) 0.56003(17) 0.0634(6) Uani 1 1 d .
C31 C 0.42054(10) 0.80732(11) 0.69713(17) 0.0942(9) Uani 1 1 d .
H31A H 0.4020 0.8261 0.7354 0.113 Uiso 1 1 calc R
H31B H 0.4118 0.7777 0.7089 0.113 Uiso 1 1 calc R
C32 C 0.46424(12) 0.81325(14) 0.7257(2) 0.1271(12) Uani 1 1 d .
H32A H 0.4670 0.8087 0.7953 0.191 Uiso 1 1 calc R
H32B H 0.4732 0.8421 0.7096 0.191 Uiso 1 1 calc R
H32C H 0.4821 0.7930 0.6913 0.191 Uiso 1 1 calc R

loop_
_atom_site_aniso_label
_atom_site_aniso_U_11
_atom_site_aniso_U_22
_atom_site_aniso_U_33
_atom_site_aniso_U_23
_atom_site_aniso_U_13
_atom_site_aniso_U_12
B 0.0576(15) 0.0462(13) 0.0438(13) -0.0006(10) -0.0039(11) -0.0011(11)
N1 0.0520(10) 0.0400(9) 0.0410(9) 0.0002(7) -0.0072(7) -0.0005(7)
C1 0.0383(10) 0.0462(11) 0.0396(10) -0.0004(9) -0.0026(8) -0.0004(8)
O1 0.0774(12) 0.0916(12) 0.0548(9) 0.0211(8) 0.0049(8) 0.0026(9)
N2 0.0456(9) 0.0406(9) 0.0381(9) 0.0013(7) -0.0026(7) -0.0002(7)
C2 0.0563(13) 0.0407(12) 0.0508(12) -0.0013(10) -0.0067(10) -0.0032(9)
O2 0.0791(12) 0.1220(16) 0.0879(13) 0.0493(11) 0.0298(10) 0.0113(11)
N3 0.0454(10) 0.0394(9) 0.0533(10) 0.0027(7) -0.0053(8) -0.0017(7)
C3 0.0526(12) 0.0411(11) 0.0439(12) 0.0041(9) -0.0034(9) -0.0024(9)
N4 0.0456(11) 0.0630(11) 0.0749(13) 0.0141(10) -0.0049(9) -0.0053(8)
C4 0.0709(15) 0.0528(13) 0.0569(13) 0.0009(10) -0.0236(12) -0.0028(11)
N5 0.0492(11) 0.0655(12) 0.0787(13) 0.0194(10) 0.0045(10) -0.0031(9)
C5 0.0919(19) 0.0754(17) 0.0641(16) 0.0000(13) -0.0308(15) 0.0066(14)
C6 0.133(3) 0.0781(18) 0.0543(16) -0.0031(13) -0.0398(17) 0.0157(17)
C7 0.123(2) 0.0688(16) 0.0438(13) -0.0047(11) -0.0056(14) 0.0085(15)
C8 0.0869(17) 0.0444(12) 0.0469(12) -0.0072(9) -0.0081(11) 0.0050(11)
C9 0.0679(14) 0.0400(11) 0.0445(12) -0.0013(9) -0.0163(10) -0.0023(10)
C10 0.0588(15) 0.0818(18) 0.0785(16) 0.0094(13) -0.0185(12) -0.0021(13)
C11 0.097(2) 0.110(2) 0.143(3) 0.020(2) -0.012(2) -0.0308(19)
C12 0.0763(19) 0.111(2) 0.115(2) 0.0039(18) -0.0041(16) 0.0176(17)
C13 0.0934(18) 0.0679(15) 0.0504(13) -0.0099(11) 0.0090(12) 0.0154(13)
C14 0.141(3) 0.0687(17) 0.0843(19) 0.0070(14) 0.0329(17) 0.0346(17)
C15 0.114(2) 0.0807(19) 0.106(2) 0.0008(16) 0.0273(18) 0.0077(17)
C16 0.0472(12) 0.0538(12) 0.0416(11) 0.0018(9) -0.0027(9) 0.0009(9)
C17 0.0507(12) 0.0755(15) 0.0478(12) -0.0034(11) -0.0084(10) -0.0038(11)
C18 0.0669(15) 0.0745(16) 0.0444(12) -0.0105(11) -0.0101(11) 0.0010(12)
C19 0.0640(15) 0.0680(14) 0.0457(12) -0.0062(10) 0.0064(10) 0.0043(11)
C20 0.0508(12) 0.0537(12) 0.0445(11) -0.0006(9) 0.0003(9) 0.0011(9)
C21 0.0467(11) 0.0422(10) 0.0376(10) 0.0028(8) -0.0034(8) -0.0010(8)
C22 0.0481(13) 0.0883(17) 0.0594(13) -0.0085(12) 0.0036(10) 0.0024(12)
C23 0.0728(18) 0.107(2) 0.117(2) 0.0155(18) 0.0133(16) -0.0223(16)
C24 0.0597(16) 0.118(2) 0.105(2) 0.0213(18) 0.0033(14) 0.0209(16)
C25 0.0469(12) 0.0772(15) 0.0464(11) 0.0010(10) -0.0004(9) -0.0044(11)
C26 0.094(2) 0.103(2) 0.0937(19) 0.0156(16) 0.0339(16) 0.0329(17)
C27 0.0688(17) 0.105(2) 0.0843(18) 0.0076(15) 0.0128(13) -0.0170(15)
C28 0.0449(12) 0.0447(12) 0.0523(12) 0.0057(9) -0.0051(10) -0.0016(9)
C29 0.0524(13) 0.0421(11) 0.0580(12) 0.0099(9) 0.0054(10) -0.0012(9)
C30 0.0630(15) 0.0581(14) 0.0692(15) 0.0143(11) 0.0084(13) 0.0061(11)
C31 0.097(2) 0.126(2) 0.0596(16) 0.0239(15) 0.0031(14) 0.0083(18)
C32 0.126(3) 0.181(4) 0.0746(19) 0.006(2) -0.0185(19) -0.001(2)

loop_
_atom_type_symbol
_atom_type_description
_atom_type_scat_dispersion_real
_atom_type_scat_dispersion_imag
_atom_type_scat_source
C C 0.0033 0.0016 'International Tables Vol C Tables 4.2.6.8 and 6.1.1.4'
H H 0.0000 0.0000 'International Tables Vol C Tables 4.2.6.8 and 6.1.1.4'
B B 0.0013 0.0007 'International Tables Vol C Tables 4.2.6.8 and 6.1.1.4'
N N 0.0061 0.0033 'International Tables Vol C Tables 4.2.6.8 and 6.1.1.4'
O O 0.0106 0.0060 'International Tables Vol C Tables 4.2.6.8 and 6.1.1.4'

loop_
_geom_angle_atom_site_label_1
_geom_angle_atom_site_label_2
_geom_angle_atom_site_label_3
_geom_angle
N3 B C1 111.42(16)
N3 B H1B 108.0(9)
C1 B H1B 107.3(9)
N3 B H2B 109.0(10)
C1 B H2B 107.7(10)
H1B B H2B 113.5(14)
C1 N1 C2 110.75(15)
C1 N1 C9 125.25(15)
C2 N1 C9 123.91(15)
N1 C1 N2 104.79(15)
N1 C1 B 129.27(16)
N2 C1 B 125.62(16)
C30 O1 C31 115.47(19)
C1 N2 C3 110.58(15)
C1 N2 C21 126.65(15)
C3 N2 C21 122.75(15)
C3 C2 N1 106.80(18)
C3 C2 H2 131.1(12)
N1 C2 H2 122.1(12)
C28 N3 N4 108.90(16)
C28 N3 B 129.94(17)
N4 N3 B 121.15(16)
C2 C3 N2 107.07(18)
C2 C3 H3 133.2(12)
N2 C3 H3 119.7(12)
N5 N4 N3 108.16(15)
C5 C4 C9 116.7(2)
C5 C4 C10 120.3(2)
C9 C4 C10 122.98(18)
N4 N5 C29 108.61(16)
C6 C5 C4 121.5(3)
C6 C5 H5A 119.2
C4 C5 H5A 119.2
C5 C6 C7 120.8(2)
C5 C6 H6A 119.6
C7 C6 H6A 119.6
C8 C7 C6 120.9(2)
C8 C7 H7A 119.6
C6 C7 H7A 119.6
C7 C8 C9 116.3(2)
C7 C8 C13 120.9(2)
C9 C8 C13 122.71(18)
C8 C9 C4 123.73(18)
C8 C9 N1 118.52(18)
C4 C9 N1 117.73(18)
C12 C10 C4 112.9(2)
C12 C10 C11 110.3(2)
C4 C10 C11 109.6(2)
C12 C10 H10A 107.9
C4 C10 H10A 107.9
C11 C10 H10A 107.9
C10 C11 H11A 109.5
C10 C11 H11B 109.5
H11A C11 H11B 109.5
C10 C11 H11C 109.5
H11A C11 H11C 109.5
H11B C11 H11C 109.5
C10 C12 H12A 109.5
C10 C12 H12B 109.5
H12A C12 H12B 109.5
C10 C12 H12C 109.5
H12A C12 H12C 109.5
H12B C12 H12C 109.5
C8 C13 C15 114.3(2)
C8 C13 C14 109.5(2)
C15 C13 C14 109.1(2)
C8 C13 H13A 107.9
C15 C13 H13A 107.9
C14 C13 H13A 107.9
C13 C14 H14A 109.5
C13 C14 H14B 109.5
H14A C14 H14B 109.5
C13 C14 H14C 109.5
H14A C14 H14C 109.5
H14B C14 H14C 109.5
C13 C15 H15A 109.5
C13 C15 H15B 109.5
H15A C15 H15B 109.5
C13 C15 H15C 109.5
H15A C15 H15C 109.5
H15B C15 H15C 109.5
C17 C16 C21 116.87(17)
C17 C16 C25 120.17(18)
C21 C16 C25 122.94(16)
C18 C17 C16 121.4(2)
C18 C17 H17A 119.3
C16 C17 H17A 119.3
C17 C18 C19 120.16(19)
C17 C18 H18A 119.9
C19 C18 H18A 119.9
C18 C19 C20 121.51(19)
C18 C19 H19A 119.2
C20 C19 H19A 119.2
C19 C20 C21 116.47(18)
C19 C20 C22 120.66(18)
C21 C20 C22 122.86(17)
C20 C21 C16 123.59(17)
C20 C21 N2 117.87(16)
C16 C21 N2 118.48(16)
C20 C22 C24 110.6(2)
C20 C22 C23 112.2(2)
C24 C22 C23 111.2(2)
C20 C22 H22A 107.6
C24 C22 H22A 107.6
C23 C22 H22A 107.6
C22 C23 H23A 109.5
C22 C23 H23B 109.5
H23A C23 H23B 109.5
C22 C23 H23C 109.5
H23A C23 H23C 109.5
H23B C23 H23C 109.5
C22 C24 H24A 109.5
C22 C24 H24B 109.5
H24A C24 H24B 109.5
C22 C24 H24C 109.5
H24A C24 H24C 109.5
H24B C24 H24C 109.5
C16 C25 C27 111.83(19)
C16 C25 C26 110.97(17)
C27 C25 C26 110.1(2)
C16 C25 H25A 107.9
C27 C25 H25A 107.9
C26 C25 H25A 107.9
C25 C26 H26A 109.5
C25 C26 H26B 109.5
H26A C26 H26B 109.5
C25 C26 H26C 109.5
H26A C26 H26C 109.5
H26B C26 H26C 109.5
C25 C27 H27A 109.5
C25 C27 H27B 109.5
H27A C27 H27B 109.5
C25 C27 H27C 109.5
H27A C27 H27C 109.5
H27B C27 H27C 109.5
N3 C28 C29 106.51(18)
N3 C28 H28 122.1(11)
C29 C28 H28 131.3(11)
N5 C29 C28 107.82(18)
N5 C29 C30 120.24(19)
C28 C29 C30 131.8(2)
O2 C30 O1 122.9(2)
O2 C30 C29 125.2(2)
O1 C30 C29 111.79(19)
C32 C31 O1 108.3(2)
C32 C31 H31A 110.0
O1 C31 H31A 110.0
C32 C31 H31B 110.0
O1 C31 H31B 110.0
H31A C31 H31B 108.4
C31 C32 H32A 109.5
C31 C32 H32B 109.5
H32A C32 H32B 109.5
C31 C32 H32C 109.5
H32A C32 H32C 109.5
H32B C32 H32C 109.5

loop_
_geom_bond_atom_site_label_1
_geom_bond_atom_site_label_2
_geom_bond_distance
B N3 1.557(3)
B C1 1.617(3)
B H1B 1.15(2)
B H2B 1.11(2)
N1 C1 1.347(2)
N1 C2 1.383(2)
N1 C9 1.449(2)
C1 N2 1.345(2)
O1 C30 1.341(3)
O1 C31 1.451(3)
N2 C3 1.384(2)
N2 C21 1.446(2)
C2 C3 1.326(3)
C2 H2 0.93(2)
O2 C30 1.202(3)
N3 C28 1.330(2)
N3 N4 1.359(2)
C3 H3 0.937(19)
N4 N5 1.307(2)
C4 C5 1.380(3)
C4 C9 1.402(3)
C4 C10 1.513(3)
N5 C29 1.352(3)
C5 C6 1.357(4)
C5 H5A 0.9400
C6 C7 1.384(4)
C6 H6A 0.9400
C7 C8 1.392(3)
C7 H7A 0.9400
C8 C9 1.390(3)
C8 C13 1.518(3)
C10 C12 1.523(4)
C10 C11 1.531(4)
C10 H10A 0.9900
C11 H11A 0.9700
C11 H11B 0.9700
C11 H11C 0.9700
C12 H12A 0.9700
C12 H12B 0.9700
C12 H12C 0.9700
C13 C15 1.526(4)
C13 C14 1.526(3)
C13 H13A 0.9900
C14 H14A 0.9700
C14 H14B 0.9700
C14 H14C 0.9700
C15 H15A 0.9700
C15 H15B 0.9700
C15 H15C 0.9700
C16 C17 1.388(3)
C16 C21 1.394(3)
C16 C25 1.519(3)
C17 C18 1.375(3)
C17 H17A 0.9400
C18 C19 1.379(3)
C18 H18A 0.9400
C19 C20 1.390(3)
C19 H19A 0.9400
C20 C21 1.398(3)
C20 C22 1.518(3)
C22 C24 1.523(3)
C22 C23 1.522(3)
C22 H22A 0.9900
C23 H23A 0.9700
C23 H23B 0.9700
C23 H23C 0.9700
C24 H24A 0.9700
C24 H24B 0.9700
C24 H24C 0.9700
C25 C27 1.519(3)
C25 C26 1.524(3)
C25 H25A 0.9900
C26 H26A 0.9700
C26 H26B 0.9700
C26 H26C 0.9700
C27 H27A 0.9700
C27 H27B 0.9700
C27 H27C 0.9700
C28 C29 1.367(3)
C28 H28 0.976(19)
C29 C30 1.451(3)
C31 C32 1.436(4)
C31 H31A 0.9800
C31 H31B 0.9800
C32 H32A 0.9700
C32 H32B 0.9700
C32 H32C 0.9700

loop_
_platon_squeeze_void_nr
_platon_squeeze_void_average_x
_platon_squeeze_void_average_y
_platon_squeeze_void_average_z
_platon_squeeze_void_volume
_platon_squeeze_void_count_electrons
_platon_squeeze_void_content
1 0.000 0.250 0.625 219 49 ' '
2 0.000 0.750 0.375 219 49 ' '
3 0.500 0.250 0.875 219 49 ' '
4 0.500 0.750 0.125 219 49 ' '

loop_
_cod_related_entry_id
_cod_related_entry_database
_cod_related_entry_code
1 ChemSpider 30651887
